data_4116741
loop_
_publ_author_name
'Ling Tong'
'Heidi Lau'
'Douglas M. Ho'
'Robert A. Pascal'

_publ_section_title
;
 Polyphenylbiphenyls and Polyphenylfluorenes
;
_journal_name_full 'Journal of the American Chemical Society'
_journal_page_first 6000
_journal_page_last 6006
_journal_paper_doi 10.1021/ja980322r
_journal_volume 120
_journal_year 1998
_chemical_formula_structural 'C~72~H~50~ . CHCl~3~ '
_chemical_formula_sum 'C73 H51 Cl3'
_chemical_formula_weight 1034.49
_chemical_melting_point 499(1)
_chemical_name_common 'Decaphenylbiphenyl Chloroform Solvate'
_chemical_name_systematic
; 
 2',3',5',6',2",3",5",6"-Octaphenyl-p-quaterphenyl Chloroform Solvate 
;
_space_group_IT_number 2
_symmetry_cell_setting triclinic
_symmetry_space_group_name_Hall '-P 1'
_symmetry_space_group_name_H-M 'P -1'
_atom_sites_solution_hydrogens geom
_atom_sites_solution_primary direct
_atom_sites_solution_secondary difmap
_audit_creation_method SHELXL
_cell_angle_alpha 88.649(8)
_cell_angle_beta 88.657(10)
_cell_angle_gamma 64.251(8)
_cell_formula_units_Z 2
_cell_length_a 11.073(1)
_cell_length_b 12.096(1)
_cell_length_c 23.303(3)
_cell_measurement_reflns_used 50
_cell_measurement_temperature 298(2)
_cell_measurement_theta_max 12.463
_cell_measurement_theta_min 9.813
_cell_volume 2810.2(5)
_computing_cell_refinement 'Siemens XSCANS'
_computing_data_collection 'Siemens XSCANS'
_computing_data_reduction 'Siemens XSCANS'
_computing_molecular_graphics 'Siemens SHELXTL'
_computing_publication_material 'SHELXL-93, Siemens SHELXTL'
_computing_structure_refinement SHELXL-93
_computing_structure_solution 'Siemens SHELXTL'
_diffrn_ambient_temperature 298(2)
_diffrn_measurement_device 'Siemens P4'
_diffrn_measurement_method '\w scans'
_diffrn_radiation_monochromator graphite
_diffrn_radiation_source 'normal-focus sealed tube'
_diffrn_radiation_type MoK\a
_diffrn_radiation_wavelength 0.71073
_diffrn_reflns_av_R_equivalents 0.0361
_diffrn_reflns_av_sigmaI/netI 0.1601
_diffrn_reflns_limit_h_max 12
_diffrn_reflns_limit_h_min 0
_diffrn_reflns_limit_k_max 14
_diffrn_reflns_limit_k_min -12
_diffrn_reflns_limit_l_max 27
_diffrn_reflns_limit_l_min -27
_diffrn_reflns_number 10184
_diffrn_reflns_theta_max 25.00
_diffrn_reflns_theta_min 1.75
_diffrn_standards_decay_% 0
_diffrn_standards_interval_count 97
_diffrn_standards_number 3
_exptl_absorpt_coefficient_mu 0.207
_exptl_absorpt_correction_T_max 1.0000
_exptl_absorpt_correction_T_min 0.8418
_exptl_absorpt_correction_type psi-scan
_exptl_crystal_colour Colorless
_exptl_crystal_density_diffrn 1.223
_exptl_crystal_density_method none
_exptl_crystal_description Plate
_exptl_crystal_F_000 1080
_exptl_crystal_size_max 0.50
_exptl_crystal_size_mid 0.30
_exptl_crystal_size_min 0.05
_refine_diff_density_max 0.145
_refine_diff_density_min -0.248
_refine_diff_density_rms 0.033
_refine_ls_extinction_method none
_refine_ls_goodness_of_fit_all 0.744
_refine_ls_goodness_of_fit_obs 1.037
_refine_ls_hydrogen_treatment 'xyz riding, U(H) = 1.2U(C)'
_refine_ls_matrix_type full
_refine_ls_number_parameters 723
_refine_ls_number_reflns 9645
_refine_ls_number_restraints 24
_refine_ls_restrained_S_all 0.762
_refine_ls_restrained_S_obs 1.075
_refine_ls_R_factor_all 0.1701
_refine_ls_R_factor_obs 0.0502
_refine_ls_shift/esd_max -0.001
_refine_ls_shift/esd_mean 0.000
_refine_ls_structure_factor_coef Fsqd
_refine_ls_weighting_details 'w=1/[\s^2^(Fo^2^)+(0.0308P)^2^+0.0000P] where P=(Fo^2^+2Fc^2^)/3'
_refine_ls_weighting_scheme calc
_refine_ls_wR_factor_all 0.1084
_refine_ls_wR_factor_obs 0.0833
_reflns_number_observed 3413
_reflns_number_total 9645
_reflns_observed_criterion >2sigma(I)
_cod_data_source_file ja980322r_1.cif
_cod_data_source_block 97003
_cod_depositor_comments
;
The following automatic conversions were performed:

'_refine_ls_weighting_scheme' value 'calc
w=1/[\s^2^(Fo^2^)+(0.0308P)^2^+0.0000P] where P=(Fo^2^+2Fc^2^)/3' was
changed to 'calc'. New tag '_refine_ls_weighting_details' was
created. The value of the new tag was set to
'w=1/[\s^2^(Fo^2^)+(0.0308P)^2^+0.0000P] where P=(Fo^2^+2Fc^2^)/3'.

Automatic conversion script
Id: cif_fix_values 3143 2015-03-26 13:38:13Z robertas 
;
_cod_original_cell_volume 2810.2(6)
_cod_database_code 4116741

loop_
_symmetry_equiv_pos_as_xyz
'x, y, z'
'-x, -y, -z'

loop_
_atom_site_aniso_label
_atom_site_aniso_U_11
_atom_site_aniso_U_22
_atom_site_aniso_U_33
_atom_site_aniso_U_23
_atom_site_aniso_U_13
_atom_site_aniso_U_12
C1 0.031(2) 0.033(2) 0.031(2) 0.000(2) 0.004(2) -0.011(2)
C2 0.033(2) 0.041(2) 0.037(2) -0.001(2) 0.002(2) -0.017(2)
C3 0.039(2) 0.041(2) 0.035(2) 0.002(2) -0.005(2) -0.019(2)
C4 0.040(2) 0.040(2) 0.037(2) 0.003(2) -0.003(2) -0.019(2)
C5 0.039(2) 0.034(2) 0.035(2) -0.004(2) 0.004(2) -0.020(2)
C6 0.033(2) 0.039(2) 0.039(2) -0.002(2) 0.000(2) -0.017(2)
C7 0.036(2) 0.042(2) 0.035(2) 0.001(2) -0.001(2) -0.022(2)
C8 0.035(2) 0.041(2) 0.038(2) 0.005(2) -0.002(2) -0.019(2)
C9 0.035(2) 0.040(2) 0.040(2) -0.002(2) -0.001(2) -0.014(2)
C10 0.043(2) 0.044(2) 0.039(2) 0.004(2) -0.003(2) -0.022(2)
C11 0.040(2) 0.043(2) 0.038(2) 0.002(2) 0.000(2) -0.018(2)
C12 0.035(2) 0.041(2) 0.035(2) -0.001(2) 0.000(2) -0.019(2)
C13 0.040(2) 0.039(2) 0.040(2) 0.001(2) -0.007(2) -0.017(2)
C14 0.062(3) 0.058(3) 0.057(3) -0.010(2) 0.012(2) -0.036(2)
C15 0.083(3) 0.069(3) 0.077(3) -0.007(2) 0.021(2) -0.057(3)
C16 0.072(3) 0.055(3) 0.093(4) -0.011(3) -0.003(3) -0.043(2)
C17 0.068(3) 0.059(3) 0.062(3) -0.010(2) -0.006(2) -0.036(2)
C18 0.053(2) 0.053(2) 0.047(2) 0.003(2) -0.004(2) -0.029(2)
C19 0.052(2) 0.039(2) 0.048(2) 0.004(2) -0.011(2) -0.023(2)
C20 0.062(3) 0.059(3) 0.078(3) 0.005(2) -0.020(2) -0.031(2)
C21 0.077(3) 0.074(3) 0.127(4) 0.020(3) -0.057(4) -0.039(3)
C22 0.128(5) 0.086(4) 0.102(5) 0.022(3) -0.078(4) -0.056(4)
C23 0.145(5) 0.073(3) 0.052(3) 0.008(2) -0.038(3) -0.057(3)
C24 0.087(3) 0.061(3) 0.052(3) 0.007(2) -0.013(2) -0.041(2)
C25 0.047(2) 0.041(2) 0.036(2) 0.001(2) -0.007(2) -0.019(2)
C26 0.060(3) 0.048(2) 0.050(2) 0.004(2) 0.000(2) -0.021(2)
C27 0.072(3) 0.049(3) 0.057(3) -0.001(2) -0.012(2) -0.011(2)
C28 0.107(4) 0.054(3) 0.053(3) 0.016(2) -0.020(3) -0.033(3)
C29 0.084(3) 0.063(3) 0.053(3) 0.015(2) -0.004(2) -0.038(3)
C30 0.058(2) 0.056(3) 0.041(2) 0.006(2) -0.003(2) -0.028(2)
C31 0.045(2) 0.044(2) 0.038(2) 0.008(2) -0.007(2) -0.022(2)
C32 0.064(3) 0.058(3) 0.069(3) -0.009(2) -0.004(2) -0.033(2)
C33 0.097(4) 0.062(3) 0.100(4) -0.008(3) -0.023(3) -0.046(3)
C34 0.103(4) 0.074(4) 0.103(4) 0.031(3) -0.046(3) -0.063(3)
C35 0.063(3) 0.090(4) 0.098(4) 0.037(3) -0.019(3) -0.053(3)
C36 0.059(3) 0.056(3) 0.075(3) 0.011(2) -0.002(2) -0.031(2)
C37 0.042(2) 0.040(2) 0.038(2) 0.003(2) -0.001(2) -0.023(2)
C38 0.050(2) 0.120(4) 0.049(3) -0.023(2) 0.004(2) -0.036(2)
C39 0.078(3) 0.159(5) 0.045(3) -0.020(3) -0.005(3) -0.057(3)
C40 0.065(3) 0.111(4) 0.066(3) 0.001(3) -0.024(3) -0.046(3)
C41 0.041(2) 0.073(3) 0.082(3) -0.003(2) -0.010(2) -0.025(2)
C42 0.044(2) 0.056(2) 0.050(2) -0.007(2) -0.002(2) -0.020(2)
C43 0.038(2) 0.042(2) 0.032(2) 0.000(2) 0.002(2) -0.016(2)
C44 0.042(2) 0.050(2) 0.058(2) 0.000(2) 0.001(2) -0.017(2)
C45 0.055(3) 0.042(2) 0.076(3) 0.008(2) 0.005(2) -0.017(2)
C46 0.050(3) 0.050(3) 0.076(3) 0.009(2) -0.007(2) -0.005(2)
C47 0.045(2) 0.054(3) 0.074(3) 0.006(2) -0.008(2) -0.016(2)
C48 0.046(2) 0.044(2) 0.053(2) 0.007(2) -0.003(2) -0.021(2)
C49 0.045(2) 0.046(2) 0.041(2) 0.006(2) 0.003(2) -0.010(2)
C50 0.080(3) 0.062(3) 0.067(3) -0.016(2) 0.014(2) -0.026(2)
C51 0.106(4) 0.066(3) 0.086(4) -0.026(3) 0.026(3) -0.007(3)
C52 0.091(4) 0.102(5) 0.058(3) 0.007(3) 0.027(3) 0.000(4)
C53 0.063(3) 0.107(4) 0.067(3) 0.027(3) 0.003(3) -0.024(3)
C54 0.044(2) 0.078(3) 0.047(2) 0.008(2) 0.004(2) -0.017(2)
C55 0.044(2) 0.046(2) 0.040(2) 0.004(2) 0.002(2) -0.014(2)
C56 0.096(3) 0.080(3) 0.042(2) 0.003(2) 0.001(2) -0.053(3)
C57 0.123(4) 0.124(4) 0.041(3) 0.004(3) -0.007(3) -0.068(4)
C58 0.105(4) 0.104(4) 0.048(3) 0.023(3) 0.001(3) -0.040(3)
C59 0.091(3) 0.071(3) 0.065(3) 0.023(3) 0.008(3) -0.035(3)
C60 0.070(3) 0.062(3) 0.055(3) 0.004(2) -0.001(2) -0.030(2)
C61 0.047(2) 0.045(2) 0.046(2) 0.006(2) 0.009(2) -0.009(2)
C62 0.063(3) 0.079(3) 0.055(3) 0.014(2) -0.001(2) -0.013(2)
C63 0.082(4) 0.093(4) 0.075(4) 0.024(3) -0.006(3) 0.008(3)
C64 0.104(4) 0.067(4) 0.097(5) 0.027(3) 0.019(4) 0.017(3)
C65 0.120(4) 0.049(3) 0.093(4) 0.001(3) 0.019(3) -0.020(3)
C66 0.076(3) 0.043(3) 0.070(3) 0.006(2) 0.005(2) -0.013(2)
C67 0.041(2) 0.031(2) 0.037(2) 0.004(2) 0.001(2) -0.014(2)
C68 0.048(2) 0.051(2) 0.046(2) 0.002(2) 0.000(2) -0.020(2)
C69 0.039(2) 0.058(3) 0.081(3) 0.008(2) 0.004(2) -0.015(2)
C70 0.057(3) 0.053(3) 0.071(3) 0.001(2) 0.023(2) -0.015(2)
C71 0.068(3) 0.053(3) 0.054(3) -0.007(2) 0.013(2) -0.016(2)
C72 0.048(2) 0.043(2) 0.047(2) 0.002(2) 0.000(2) -0.018(2)
C73A 0.162(7) 0.141(6) 0.123(6) -0.037(6) 0.010(7) -0.108(6)
Cl1A 0.170(4) 0.149(3) 0.196(4) 0.012(3) -0.081(3) -0.075(3)
Cl2A 0.254(5) 0.174(4) 0.158(4) 0.023(3) -0.052(3) -0.131(3)
Cl3A 0.202(4) 0.318(7) 0.241(6) -0.174(5) 0.091(4) -0.174(5)
C73B 0.178(15) 0.242(16) 0.167(14) -0.093(15) -0.013(15) -0.120(14)
Cl1B 0.129(9) 0.310(18) 0.299(18) -0.059(14) 0.033(9) -0.090(12)
Cl2B 0.415(19) 0.105(7) 0.158(10) 0.027(7) -0.089(11) -0.093(10)
Cl3B 0.154(7) 0.353(14) 0.139(6) 0.080(9) -0.054(6) -0.183(8)

loop_
_atom_site_label
_atom_site_type_symbol
_atom_site_fract_x
_atom_site_fract_y
_atom_site_fract_z
_atom_site_U_iso_or_equiv
_atom_site_thermal_displace_type
_atom_site_occupancy
_atom_site_calc_flag
_atom_site_refinement_flags
_atom_site_disorder_group
C1 C 0.0632(3) 0.4873(3) 0.8044(1) 0.033(1) Uani 1 d . .
C2 C 0.1436(3) 0.4872(3) 0.8507(1) 0.037(1) Uani 1 d . .
C3 C 0.1710(3) 0.3984(3) 0.8948(1) 0.038(1) Uani 1 d . .
C4 C 0.1172(3) 0.3120(3) 0.8931(1) 0.039(1) Uani 1 d . .
C5 C 0.0216(3) 0.3264(3) 0.8524(1) 0.035(1) Uani 1 d . .
C6 C -0.0075(3) 0.4147(3) 0.8082(1) 0.037(1) Uani 1 d . .
C7 C 0.0655(3) 0.5489(3) 0.7480(1) 0.036(1) Uani 1 d . .
C8 C 0.1724(3) 0.4810(3) 0.7100(1) 0.037(1) Uani 1 d . .
C9 C 0.1761(3) 0.5266(3) 0.6546(1) 0.039(1) Uani 1 d . .
C10 C 0.0762(3) 0.6422(3) 0.6376(1) 0.041(1) Uani 1 d . .
C11 C -0.0273(3) 0.7110(3) 0.6761(1) 0.040(1) Uani 1 d . .
C12 C -0.0348(3) 0.6628(3) 0.7306(1) 0.036(1) Uani 1 d . .
C13 C 0.1889(3) 0.5870(3) 0.8568(1) 0.040(1) Uani 1 d . .
C14 C 0.2595(3) 0.6189(3) 0.8158(2) 0.056(1) Uani 1 d . .
H14 H 0.2828(3) 0.5764(3) 0.7814(2) 0.067 Uiso 1 calc R .
C15 C 0.2969(4) 0.7129(4) 0.8240(2) 0.068(1) Uani 1 d . .
H15 H 0.3441(4) 0.7328(4) 0.7952(2) 0.082 Uiso 1 calc R .
C16 C 0.2650(4) 0.7768(3) 0.8743(2) 0.068(1) Uani 1 d . .
H16 H 0.2917(4) 0.8386(3) 0.8802(2) 0.081 Uiso 1 calc R .
C17 C 0.1927(4) 0.7476(3) 0.9159(2) 0.060(1) Uani 1 d . .
H17 H 0.1690(4) 0.7909(3) 0.9500(2) 0.072 Uiso 1 calc R .
C18 C 0.1554(3) 0.6541(3) 0.9071(1) 0.049(1) Uani 1 d . .
H18 H 0.1066(3) 0.6357(3) 0.9356(1) 0.059 Uiso 1 calc R .
C19 C 0.2608(3) 0.3898(3) 0.9433(2) 0.045(1) Uani 1 d . .
C20 C 0.3924(4) 0.3729(3) 0.9338(2) 0.064(1) Uani 1 d . .
H20 H 0.4267(4) 0.3652(3) 0.8965(2) 0.077 Uiso 1 calc R .
C21 C 0.4720(4) 0.3677(4) 0.9796(2) 0.090(2) Uani 1 d . .
H21 H 0.5598(4) 0.3561(4) 0.9726(2) 0.108 Uiso 1 calc R .
C22 C 0.4247(6) 0.3791(4) 1.0341(2) 0.101(2) Uani 1 d . .
H22 H 0.4803(6) 0.3743(4) 1.0644(2) 0.122 Uiso 1 calc R .
C23 C 0.2946(6) 0.3978(4) 1.0452(2) 0.086(2) Uani 1 d . .
H23 H 0.2612(6) 0.4078(4) 1.0826(2) 0.103 Uiso 1 calc R .
C24 C 0.2137(4) 0.4016(3) 0.9996(2) 0.064(1) Uani 1 d . .
H24 H 0.1264(4) 0.4123(3) 1.0071(2) 0.076 Uiso 1 calc R .
C25 C 0.1700(3) 0.2001(3) 0.9323(1) 0.041(1) Uani 1 d . .
C26 C 0.3034(4) 0.1164(3) 0.9276(1) 0.053(1) Uani 1 d . .
H26 H 0.3598(4) 0.1313(3) 0.9016(1) 0.064 Uiso 1 calc R .
C27 C 0.3531(4) 0.0114(3) 0.9613(2) 0.064(1) Uani 1 d . .
H27 H 0.4424(4) -0.0452(3) 0.9576(2) 0.077 Uiso 1 calc R .
C28 C 0.2697(5) -0.0094(4) 1.0004(2) 0.072(1) Uani 1 d . .
H28 H 0.3035(5) -0.0798(4) 1.0235(2) 0.086 Uiso 1 calc R .
C29 C 0.1382(4) 0.0723(4) 1.0056(2) 0.064(1) Uani 1 d . .
H29 H 0.0825(4) 0.0570(4) 1.0319(2) 0.077 Uiso 1 calc R .
C30 C 0.0870(3) 0.1785(3) 0.9718(1) 0.051(1) Uani 1 d . .
H30 H -0.0025(3) 0.2347(3) 0.9756(1) 0.061 Uiso 1 calc R .
C31 C -0.0408(3) 0.2379(3) 0.8509(1) 0.042(1) Uani 1 d . .
C32 C 0.0304(4) 0.1246(3) 0.8262(2) 0.061(1) Uani 1 d . .
H32 H 0.1159(4) 0.1042(3) 0.8111(2) 0.073 Uiso 1 calc R .
C33 C -0.0240(5) 0.0411(4) 0.8235(2) 0.082(1) Uani 1 d . .
H33 H 0.0256(5) -0.0355(4) 0.8074(2) 0.098 Uiso 1 calc R .
C34 C -0.1497(5) 0.0710(4) 0.8443(2) 0.085(2) Uani 1 d . .
H34 H -0.1870(5) 0.0157(4) 0.8417(2) 0.102 Uiso 1 calc R .
C35 C -0.2213(4) 0.1823(5) 0.8690(2) 0.077(1) Uani 1 d . .
H35 H -0.3072(4) 0.2023(5) 0.8834(2) 0.093 Uiso 1 calc R .
C36 C -0.1670(4) 0.2659(3) 0.8729(2) 0.061(1) Uani 1 d . .
H36 H -0.2160(4) 0.3410(3) 0.8904(2) 0.074 Uiso 1 calc R .
C37 C -0.1125(3) 0.4302(3) 0.7654(1) 0.038(1) Uani 1 d . .
C38 C -0.0870(4) 0.3926(4) 0.7090(2) 0.073(1) Uani 1 d . .
H38 H 0.0010(4) 0.3560(4) 0.6954(2) 0.088 Uiso 1 calc R .
C39 C -0.1903(4) 0.4085(4) 0.6725(2) 0.092(2) Uani 1 d . .
H39 H -0.1705(4) 0.3827(4) 0.6348(2) 0.110 Uiso 1 calc R .
C40 C -0.3194(4) 0.4608(4) 0.6910(2) 0.078(1) Uani 1 d . .
H40 H -0.3877(4) 0.4687(4) 0.6663(2) 0.093 Uiso 1 calc R .
C41 C -0.3488(4) 0.5018(3) 0.7458(2) 0.065(1) Uani 1 d . .
H41 H -0.4376(4) 0.5400(3) 0.7585(2) 0.078 Uiso 1 calc R .
C42 C -0.2458(3) 0.4862(3) 0.7827(2) 0.050(1) Uani 1 d . .
H42 H -0.2669(3) 0.5143(3) 0.8201(2) 0.060 Uiso 1 calc R .
C43 C 0.2885(3) 0.3634(3) 0.7291(1) 0.038(1) Uani 1 d . .
C44 C 0.2760(3) 0.2569(3) 0.7436(1) 0.051(1) Uani 1 d . .
H44 H 0.1931(3) 0.2555(3) 0.7406(1) 0.061 Uiso 1 calc R .
C45 C 0.3855(4) 0.1524(3) 0.7624(2) 0.060(1) Uani 1 d . .
H45 H 0.3751(4) 0.0821(3) 0.7723(2) 0.072 Uiso 1 calc R .
C46 C 0.5085(4) 0.1526(3) 0.7665(2) 0.065(1) Uani 1 d . .
H46 H 0.5817(4) 0.0825(3) 0.7792(2) 0.078 Uiso 1 calc R .
C47 C 0.5235(3) 0.2567(3) 0.7518(2) 0.060(1) Uani 1 d . .
H47 H 0.6069(3) 0.2574(3) 0.7545(2) 0.072 Uiso 1 calc R .
C48 C 0.4147(3) 0.3601(3) 0.7329(1) 0.047(1) Uani 1 d . .
H48 H 0.4262(3) 0.4296(3) 0.7224(1) 0.057 Uiso 1 calc R .
C49 C 0.2836(3) 0.4534(3) 0.6118(1) 0.048(1) Uani 1 d . .
C50 C 0.2850(4) 0.3501(4) 0.5869(2) 0.071(1) Uani 1 d . .
H50 H 0.2189(4) 0.3249(4) 0.5969(2) 0.086 Uiso 1 calc R .
C51 C 0.3839(5) 0.2836(4) 0.5470(2) 0.097(2) Uani 1 d . .
H51 H 0.3842(5) 0.2146(4) 0.5301(2) 0.116 Uiso 1 calc R .
C52 C 0.4813(5) 0.3216(5) 0.5329(2) 0.099(2) Uani 1 d . .
H52 H 0.5466(5) 0.2787(5) 0.5056(2) 0.119 Uiso 1 calc R .
C53 C 0.4837(4) 0.4217(5) 0.5584(2) 0.084(2) Uani 1 d . .
H53 H 0.5521(4) 0.4448(5) 0.5497(2) 0.101 Uiso 1 calc R .
C54 C 0.3836(3) 0.4871(4) 0.5968(2) 0.060(1) Uani 1 d . .
H54 H 0.3835(3) 0.5565(4) 0.6131(2) 0.072 Uiso 1 calc R .
C55 C 0.0795(3) 0.6911(3) 0.5780(1) 0.046(1) Uani 1 d . .
C56 C 0.0396(4) 0.6467(4) 0.5320(2) 0.068(1) Uani 1 d . .
H56 H 0.0128(4) 0.5843(4) 0.5378(2) 0.081 Uiso 1 calc R .
C57 C 0.0387(5) 0.6935(5) 0.4773(2) 0.091(2) Uani 1 d . .
H57 H 0.0122(5) 0.6621(5) 0.4465(2) 0.109 Uiso 1 calc R .
C58 C 0.0768(4) 0.7863(5) 0.4685(2) 0.088(2) Uani 1 d . .
H58 H 0.0750(4) 0.8184(5) 0.4317(2) 0.106 Uiso 1 calc R .
C59 C 0.1174(4) 0.8317(4) 0.5132(2) 0.076(1) Uani 1 d . .
H59 H 0.1451(4) 0.8935(4) 0.5070(2) 0.091 Uiso 1 calc R .
C60 C 0.1171(3) 0.7848(3) 0.5681(2) 0.062(1) Uani 1 d . .
H60 H 0.1427(3) 0.8172(3) 0.5988(2) 0.075 Uiso 1 calc R .
C61 C -0.1222(3) 0.8398(3) 0.6596(2) 0.050(1) Uani 1 d . .
C62 C -0.2173(4) 0.8665(4) 0.6173(2) 0.072(1) Uani 1 d . .
H62 H -0.2264(4) 0.8034(4) 0.5988(2) 0.087 Uiso 1 calc R .
C63 C -0.2998(5) 0.9897(5) 0.6025(2) 0.100(2) Uani 1 d . .
H63 H -0.3634(5) 1.0087(5) 0.5739(2) 0.120 Uiso 1 calc R .
C64 C -0.2852(5) 1.0810(5) 0.6306(2) 0.109(2) Uani 1 d . .
H64 H -0.3406(5) 1.1623(5) 0.6212(2) 0.131 Uiso 1 calc R .
C65 C -0.1916(5) 1.0559(4) 0.6720(2) 0.094(2) Uani 1 d . .
H65 H -0.1826(5) 1.1192(4) 0.6905(2) 0.112 Uiso 1 calc R .
C66 C -0.1109(4) 0.9354(3) 0.6860(2) 0.068(1) Uani 1 d . .
H66 H -0.0467(4) 0.9180(3) 0.7141(2) 0.081 Uiso 1 calc R .
C67 C -0.1556(3) 0.7295(3) 0.7682(1) 0.037(1) Uani 1 d . .
C68 C -0.2820(3) 0.7562(3) 0.7476(2) 0.049(1) Uani 1 d . .
H68 H -0.2903(3) 0.7358(3) 0.7101(2) 0.059 Uiso 1 calc R .
C69 C -0.3962(3) 0.8127(3) 0.7817(2) 0.062(1) Uani 1 d . .
H69 H -0.4800(3) 0.8296(3) 0.7671(2) 0.074 Uiso 1 calc R .
C70 C -0.3852(4) 0.8435(3) 0.8366(2) 0.064(1) Uani 1 d . .
H70 H -0.4615(4) 0.8807(3) 0.8597(2) 0.077 Uiso 1 calc R .
C71 C -0.2621(4) 0.8198(3) 0.8578(2) 0.062(1) Uani 1 d . .
H71 H -0.2549(4) 0.8417(3) 0.8951(2) 0.075 Uiso 1 calc R .
C72 C -0.1472(3) 0.7627(3) 0.8236(1) 0.047(1) Uani 1 d . .
H72 H -0.0639(3) 0.7469(3) 0.8384(1) 0.056 Uiso 1 calc R .
C73A C -0.6444(8) 0.9555(7) 0.6377(3) 0.127(3) Uani 0.72(1) d PDU 1
H73A H -0.5906(8) 0.9939(7) 0.6532(3) 0.152 Uiso 0.72(1) calc PR 1
Cl1A Cl -0.5522(6) 0.7986(4) 0.6382(3) 0.168(2) Uani 0.72(1) d PDU 1
Cl2A Cl -0.6830(6) 1.0027(6) 0.5665(3) 0.181(2) Uani 0.72(1) d PDU 1
Cl3A Cl -0.7891(7) 0.9990(9) 0.6766(4) 0.231(3) Uani 0.72(1) d PDU 1
C73B C -0.6539(17) 0.9667(16) 0.6475(6) 0.183(8) Uani 0.28(1) d PDU 2
H73B H -0.6068(17) 1.0094(16) 0.6651(6) 0.220 Uiso 0.28(1) calc PR 2
Cl1B Cl -0.5402(14) 0.8374(21) 0.6162(9) 0.247(8) Uani 0.28(1) d PDU 2
Cl2B Cl -0.7605(23) 1.0607(12) 0.5973(7) 0.232(7) Uani 0.28(1) d PDU 2
Cl3B Cl -0.7423(12) 0.9308(15) 0.6990(4) 0.190(5) Uani 0.28(1) d PDU 2

loop_
_atom_type_symbol
_atom_type_description
_atom_type_scat_dispersion_real
_atom_type_scat_dispersion_imag
_atom_type_scat_source
C C 0.0033 0.0016 'International Tables Vol C Tables 4.2.6.8 and 6.1.1.4'
H H 0.0000 0.0000 'International Tables Vol C Tables 4.2.6.8 and 6.1.1.4'
Cl Cl 0.1484 0.1585 'International Tables Vol C Tables 4.2.6.8 and 6.1.1.4'

loop_
_geom_angle_atom_site_label_1
_geom_angle_atom_site_label_2
_geom_angle_atom_site_label_3
_geom_angle
_geom_angle_publ_flag
C2 C1 C6 119.4(3) yes
C2 C1 C7 121.7(3) yes
C6 C1 C7 118.3(3) yes
C1 C2 C3 119.1(3) yes
C1 C2 C13 121.5(3) yes
C3 C2 C13 119.2(3) yes
C2 C3 C4 120.3(3) yes
C2 C3 C19 121.5(3) yes
C4 C3 C19 118.2(3) yes
C3 C4 C5 119.3(3) yes
C3 C4 C25 120.4(3) yes
C5 C4 C25 120.2(3) yes
C4 C5 C6 120.6(3) yes
C4 C5 C31 120.4(3) yes
C6 C5 C31 118.7(3) yes
C1 C6 C5 119.6(3) yes
C1 C6 C37 120.6(3) yes
C5 C6 C37 119.8(3) yes
C1 C7 C8 115.9(3) yes
C1 C7 C12 123.9(3) yes
C8 C7 C12 120.0(3) yes
C7 C8 C9 119.8(3) yes
C7 C8 C43 121.3(3) yes
C9 C8 C43 118.7(3) yes
C8 C9 C10 119.8(3) yes
C8 C9 C49 121.3(3) yes
C10 C9 C49 118.9(3) yes
C9 C10 C11 120.1(3) yes
C9 C10 C55 119.9(3) yes
C11 C10 C55 120.0(3) yes
C10 C11 C12 120.1(3) yes
C10 C11 C61 118.9(3) yes
C12 C11 C61 120.8(3) yes
C7 C12 C11 120.0(3) yes
C7 C12 C67 120.3(3) yes
C11 C12 C67 119.6(3) yes
C2 C13 C14 124.8(3) yes
C2 C13 C18 118.3(3) yes
C14 C13 C18 116.8(3) yes
C13 C14 C15 121.8(3) yes
C14 C15 C16 120.5(4) yes
C15 C16 C17 118.8(4) yes
C16 C17 C18 120.2(4) yes
C13 C18 C17 121.8(3) yes
C3 C19 C20 121.6(3) yes
C3 C19 C24 120.5(3) yes
C20 C19 C24 117.9(3) yes
C19 C20 C21 120.2(4) yes
C20 C21 C22 121.2(5) yes
C21 C22 C23 120.2(5) yes
C22 C23 C24 119.2(5) yes
C19 C24 C23 121.2(4) yes
C4 C25 C26 119.1(3) yes
C4 C25 C30 121.4(3) yes
C26 C25 C30 119.5(3) yes
C25 C26 C27 120.5(3) yes
C26 C27 C28 119.6(4) yes
C27 C28 C29 120.6(4) yes
C28 C29 C30 120.2(4) yes
C25 C30 C29 119.6(3) yes
C5 C31 C32 119.0(3) yes
C5 C31 C36 122.4(3) yes
C32 C31 C36 118.6(3) yes
C31 C32 C33 120.7(4) yes
C32 C33 C34 120.1(4) yes
C33 C34 C35 119.9(4) yes
C34 C35 C36 120.6(4) yes
C31 C36 C35 120.1(4) yes
C6 C37 C38 124.9(3) yes
C6 C37 C42 118.4(3) yes
C38 C37 C42 116.6(3) yes
C37 C38 C39 121.1(4) yes
C38 C39 C40 121.0(4) yes
C39 C40 C41 119.6(4) yes
C40 C41 C42 119.7(4) yes
C37 C42 C41 121.9(3) yes
C8 C43 C44 123.5(3) yes
C8 C43 C48 119.1(3) yes
C44 C43 C48 117.4(3) yes
C43 C44 C45 121.0(3) yes
C44 C45 C46 120.3(4) yes
C45 C46 C47 119.7(3) yes
C46 C47 C48 119.8(3) yes
C43 C48 C47 121.8(3) yes
C9 C49 C50 121.2(3) yes
C9 C49 C54 120.6(3) yes
C50 C49 C54 118.2(3) yes
C49 C50 C51 120.8(4) yes
C50 C51 C52 118.9(5) yes
C51 C52 C53 121.2(5) yes
C52 C53 C54 118.8(5) yes
C49 C54 C53 122.1(4) yes
C10 C55 C56 120.5(3) yes
C10 C55 C60 121.3(3) yes
C56 C55 C60 118.2(3) yes
C55 C56 C57 121.0(4) yes
C56 C57 C58 119.9(4) yes
C57 C58 C59 120.4(4) yes
C58 C59 C60 119.3(4) yes
C55 C60 C59 121.2(4) yes
C11 C61 C62 122.7(4) yes
C11 C61 C66 118.6(3) yes
C62 C61 C66 118.6(4) yes
C61 C62 C63 119.7(4) yes
C62 C63 C64 119.1(5) yes
C63 C64 C65 121.8(5) yes
C64 C65 C66 118.7(5) yes
C61 C66 C65 122.1(4) yes
C12 C67 C68 119.2(3) yes
C12 C67 C72 123.0(3) yes
C68 C67 C72 117.7(3) yes
C67 C68 C69 121.4(3) yes
C68 C69 C70 119.8(4) yes
C69 C70 C71 120.1(4) yes
C70 C71 C72 120.2(4) yes
C67 C72 C71 120.8(3) yes
Cl1A C73A Cl2A 107.5(4) yes
Cl1A C73A Cl3A 111.9(5) yes
Cl2A C73A Cl3A 109.1(5) yes
Cl1B C73B Cl2B 109.9(9) yes
Cl1B C73B Cl3B 110.1(9) yes
Cl2B C73B Cl3B 109.6(8) yes
C13 C14 H14 119.1(2) ?
C15 C14 H14 119.1(2) ?
C14 C15 H15 119.7(2) ?
C16 C15 H15 119.7(2) ?
C15 C16 H16 120.6(2) ?
C17 C16 H16 120.6(2) ?
C16 C17 H17 119.9(2) ?
C18 C17 H17 119.9(2) ?
C13 C18 H18 119.1(2) ?
C17 C18 H18 119.1(2) ?
C19 C20 H20 119.9(2) ?
C21 C20 H20 119.9(3) ?
C20 C21 H21 119.4(3) ?
C22 C21 H21 119.4(3) ?
C21 C22 H22 119.9(3) ?
C23 C22 H22 119.9(3) ?
C22 C23 H23 120.4(3) ?
C24 C23 H23 120.4(3) ?
C19 C24 H24 119.4(2) ?
C23 C24 H24 119.4(3) ?
C25 C26 H26 119.8(2) ?
C27 C26 H26 119.8(2) ?
C26 C27 H27 120.2(2) ?
C28 C27 H27 120.2(2) ?
C27 C28 H28 119.7(2) ?
C29 C28 H28 119.7(2) ?
C28 C29 H29 119.9(2) ?
C30 C29 H29 119.9(2) ?
C25 C30 H30 120.2(2) ?
C29 C30 H30 120.2(2) ?
C31 C32 H32 119.6(2) ?
C33 C32 H32 119.6(3) ?
C32 C33 H33 119.9(3) ?
C34 C33 H33 119.9(3) ?
C33 C34 H34 120.1(3) ?
C35 C34 H34 120.1(3) ?
C34 C35 H35 119.7(3) ?
C36 C35 H35 119.7(3) ?
C31 C36 H36 119.9(2) ?
C35 C36 H36 119.9(3) ?
C37 C38 H38 119.4(2) ?
C39 C38 H38 119.4(2) ?
C38 C39 H39 119.5(2) ?
C40 C39 H39 119.5(2) ?
C39 C40 H40 120.2(2) ?
C41 C40 H40 120.2(2) ?
C40 C41 H41 120.1(2) ?
C42 C41 H41 120.1(2) ?
C37 C42 H42 119.1(2) ?
C41 C42 H42 119.1(2) ?
C43 C44 H44 119.5(2) ?
C45 C44 H44 119.5(2) ?
C44 C45 H45 119.9(2) ?
C46 C45 H45 119.9(2) ?
C45 C46 H46 120.1(2) ?
C47 C46 H46 120.1(2) ?
C46 C47 H47 120.1(2) ?
C48 C47 H47 120.1(2) ?
C43 C48 H48 119.1(2) ?
C47 C48 H48 119.1(2) ?
C49 C50 H50 119.6(2) ?
C51 C50 H50 119.6(3) ?
C50 C51 H51 120.5(3) ?
C52 C51 H51 120.5(3) ?
C51 C52 H52 119.4(3) ?
C53 C52 H52 119.4(3) ?
C52 C53 H53 120.6(3) ?
C54 C53 H53 120.6(3) ?
C49 C54 H54 119.0(2) ?
C53 C54 H54 119.0(3) ?
C55 C56 H56 119.5(2) ?
C57 C56 H56 119.5(3) ?
C56 C57 H57 120.1(3) ?
C58 C57 H57 120.1(3) ?
C57 C58 H58 119.8(3) ?
C59 C58 H58 119.8(3) ?
C58 C59 H59 120.3(3) ?
C60 C59 H59 120.3(3) ?
C55 C60 H60 119.4(2) ?
C59 C60 H60 119.4(3) ?
C61 C62 H62 120.1(2) ?
C63 C62 H62 120.1(3) ?
C62 C63 H63 120.5(3) ?
C64 C63 H63 120.5(3) ?
C63 C64 H64 119.1(3) ?
C65 C64 H64 119.1(3) ?
C64 C65 H65 120.6(3) ?
C66 C65 H65 120.6(3) ?
C61 C66 H66 119.0(2) ?
C65 C66 H66 119.0(3) ?
C67 C68 H68 119.3(2) ?
C69 C68 H68 119.3(2) ?
C68 C69 H69 120.1(2) ?
C70 C69 H69 120.1(2) ?
C69 C70 H70 120.0(2) ?
C71 C70 H70 120.0(2) ?
C70 C71 H71 119.9(2) ?
C72 C71 H71 119.9(2) ?
C67 C72 H72 119.6(2) ?
C71 C72 H72 119.6(2) ?
Cl1A C73A H73A 109.4(3) ?
Cl2A C73A H73A 109.4(3) ?
Cl3A C73A H73A 109.4(3) ?
Cl1B C73B H73B 109.1(9) ?
Cl2B C73B H73B 109.1(8) ?
Cl3B C73B H73B 109.1(8) ?

loop_
_geom_bond_atom_site_label_1
_geom_bond_atom_site_label_2
_geom_bond_distance
_geom_bond_publ_flag
C1 C2 1.415(4) yes
C1 C6 1.408(4) yes
C1 C7 1.501(4) yes
C2 C3 1.407(4) yes
C2 C13 1.506(4) yes
C3 C4 1.413(4) yes
C3 C19 1.495(4) yes
C4 C5 1.389(4) yes
C4 C25 1.513(4) yes
C5 C6 1.403(4) yes
C5 C31 1.507(4) yes
C6 C37 1.497(4) yes
C7 C8 1.415(4) yes
C7 C12 1.400(4) yes
C8 C9 1.400(4) yes
C8 C43 1.511(4) yes
C9 C10 1.409(4) yes
C9 C49 1.504(4) yes
C10 C11 1.403(4) yes
C10 C55 1.504(4) yes
C11 C12 1.400(4) yes
C11 C61 1.499(4) yes
C12 C67 1.500(4) yes
C13 C14 1.374(4) yes
C13 C18 1.390(4) yes
C14 C15 1.388(4) yes
C15 C16 1.370(5) yes
C16 C17 1.378(5) yes
C17 C18 1.382(4) yes
C19 C20 1.394(4) yes
C19 C24 1.387(4) yes
C20 C21 1.383(5) yes
C21 C22 1.351(6) yes
C22 C23 1.377(6) yes
C23 C24 1.393(5) yes
C25 C26 1.385(4) yes
C25 C30 1.384(4) yes
C26 C27 1.377(4) yes
C27 C28 1.378(5) yes
C28 C29 1.364(5) yes
C29 C30 1.391(4) yes
C31 C32 1.382(4) yes
C31 C36 1.375(4) yes
C32 C33 1.386(5) yes
C33 C34 1.358(5) yes
C34 C35 1.365(5) yes
C35 C36 1.389(5) yes
C37 C38 1.382(4) yes
C37 C42 1.384(4) yes
C38 C39 1.383(5) yes
C39 C40 1.352(5) yes
C40 C41 1.362(5) yes
C41 C42 1.388(4) yes
C43 C44 1.386(4) yes
C43 C48 1.386(4) yes
C44 C45 1.388(4) yes
C45 C46 1.369(4) yes
C46 C47 1.375(4) yes
C47 C48 1.378(4) yes
C49 C50 1.384(4) yes
C49 C54 1.373(4) yes
C50 C51 1.390(5) yes
C51 C52 1.374(6) yes
C52 C53 1.372(6) yes
C53 C54 1.371(5) yes
C55 C56 1.374(4) yes
C55 C60 1.380(4) yes
C56 C57 1.381(5) yes
C57 C58 1.370(5) yes
C58 C59 1.362(5) yes
C59 C60 1.388(5) yes
C61 C62 1.387(4) yes
C61 C66 1.376(5) yes
C62 C63 1.408(5) yes
C63 C64 1.367(6) yes
C64 C65 1.364(6) yes
C65 C66 1.374(5) yes
C67 C68 1.388(4) yes
C67 C72 1.379(4) yes
C68 C69 1.388(4) yes
C69 C70 1.365(5) yes
C70 C71 1.367(5) yes
C71 C72 1.394(4) yes
C73A Cl1A 1.720(7) yes
C73A Cl2A 1.741(7) yes
C73A Cl3A 1.700(7) yes
C73B Cl1B 1.692(10) yes
C73B Cl2B 1.700(10) yes
C73B Cl3B 1.697(10) yes
C14 H14 0.93 ?
C15 H15 0.93 ?
C16 H16 0.93 ?
C17 H17 0.93 ?
C18 H18 0.93 ?
C20 H20 0.93 ?
C21 H21 0.93 ?
C22 H22 0.93 ?
C23 H23 0.93 ?
C24 H24 0.93 ?
C26 H26 0.93 ?
C27 H27 0.93 ?
C28 H28 0.93 ?
C29 H29 0.93 ?
C30 H30 0.93 ?
C32 H32 0.93 ?
C33 H33 0.93 ?
C34 H34 0.93 ?
C35 H35 0.93 ?
C36 H36 0.93 ?
C38 H38 0.93 ?
C39 H39 0.93 ?
C40 H40 0.93 ?
C41 H41 0.93 ?
C42 H42 0.93 ?
C44 H44 0.93 ?
C45 H45 0.93 ?
C46 H46 0.93 ?
C47 H47 0.93 ?
C48 H48 0.93 ?
C50 H50 0.93 ?
C51 H51 0.93 ?
C52 H52 0.93 ?
C53 H53 0.93 ?
C54 H54 0.93 ?
C56 H56 0.93 ?
C57 H57 0.93 ?
C58 H58 0.93 ?
C59 H59 0.93 ?
C60 H60 0.93 ?
C62 H62 0.93 ?
C63 H63 0.93 ?
C64 H64 0.93 ?
C65 H65 0.93 ?
C66 H66 0.93 ?
C68 H68 0.93 ?
C69 H69 0.93 ?
C70 H70 0.93 ?
C71 H71 0.93 ?
C72 H72 0.93 ?
C73A H73A 0.98 ?
C73B H73B 0.98 ?

loop_
_geom_torsion_atom_site_label_1
_geom_torsion_atom_site_label_2
_geom_torsion_atom_site_label_3
_geom_torsion_atom_site_label_4
_geom_torsion
C6 C1 C2 C3 11.7(4)
C7 C1 C2 C3 -159.9(3)
C6 C1 C2 C13 -162.3(3)
C7 C1 C2 C13 26.1(4)
C1 C2 C3 C4 -1.0(4)
C13 C2 C3 C4 173.1(3)
C1 C2 C3 C19 176.9(3)
C13 C2 C3 C19 -8.9(4)
C2 C3 C4 C5 -9.4(5)
C19 C3 C4 C5 172.6(3)
C2 C3 C4 C25 166.3(3)
C19 C3 C4 C25 -11.7(5)
C3 C4 C5 C6 9.2(4)
C25 C4 C5 C6 -166.6(3)
C3 C4 C5 C31 -178.0(3)
C25 C4 C5 C31 6.3(4)
C4 C5 C6 C1 1.5(4)
C31 C5 C6 C1 -171.4(3)
C4 C5 C6 C37 -179.0(3)
C31 C5 C6 C37 8.0(4)
C2 C1 C6 C5 -12.0(4)
C7 C1 C6 C5 159.8(3)
C2 C1 C6 C37 168.5(3)
C7 C1 C6 C37 -19.6(4)
C6 C1 C7 C12 85.3(4)
C2 C1 C7 C12 -103.0(4)
C6 C1 C7 C8 -90.4(3)
C2 C1 C7 C8 81.3(4)
C12 C7 C8 C9 -1.4(5)
C1 C7 C8 C9 174.5(3)
C12 C7 C8 C43 174.5(3)
C1 C7 C8 C43 -9.6(4)
C7 C8 C9 C10 2.5(5)
C43 C8 C9 C10 -173.6(3)
C7 C8 C9 C49 -176.2(3)
C43 C8 C9 C49 7.8(5)
C8 C9 C10 C11 -0.4(5)
C49 C9 C10 C11 178.3(3)
C8 C9 C10 C55 -179.7(3)
C49 C9 C10 C55 -1.0(5)
C9 C10 C11 C12 -2.8(5)
C55 C10 C11 C12 176.5(3)
C9 C10 C11 C61 172.5(3)
C55 C10 C11 C61 -8.3(5)
C10 C11 C12 C7 3.8(5)
C61 C11 C12 C7 -171.3(3)
C10 C11 C12 C67 -171.8(3)
C61 C11 C12 C67 13.1(5)
C8 C7 C12 C11 -1.8(5)
C1 C7 C12 C11 -177.3(3)
C8 C7 C12 C67 173.8(3)
C1 C7 C12 C67 -1.7(5)
C3 C2 C13 C14 130.0(3)
C1 C2 C13 C14 -56.0(4)
C3 C2 C13 C18 -51.3(4)
C1 C2 C13 C18 122.7(3)
C18 C13 C14 C15 0.6(5)
C2 C13 C14 C15 179.3(3)
C13 C14 C15 C16 0.5(6)
C14 C15 C16 C17 -1.3(6)
C15 C16 C17 C18 1.1(6)
C16 C17 C18 C13 0.1(5)
C14 C13 C18 C17 -0.9(5)
C2 C13 C18 C17 -179.7(3)
C2 C3 C19 C24 121.3(4)
C4 C3 C19 C24 -60.7(4)
C2 C3 C19 C20 -57.0(4)
C4 C3 C19 C20 121.0(4)
C24 C19 C20 C21 0.4(5)
C3 C19 C20 C21 178.7(3)
C19 C20 C21 C22 -0.2(6)
C20 C21 C22 C23 -0.8(8)
C21 C22 C23 C24 1.6(7)
C20 C19 C24 C23 0.5(5)
C3 C19 C24 C23 -177.9(3)
C22 C23 C24 C19 -1.5(6)
C5 C4 C25 C30 -64.2(4)
C3 C4 C25 C30 120.0(4)
C5 C4 C25 C26 114.3(3)
C3 C4 C25 C26 -61.4(4)
C30 C25 C26 C27 1.0(5)
C4 C25 C26 C27 -177.5(3)
C25 C26 C27 C28 -1.0(6)
C26 C27 C28 C29 0.8(6)
C27 C28 C29 C30 -0.6(6)
C26 C25 C30 C29 -0.9(5)
C4 C25 C30 C29 177.7(3)
C28 C29 C30 C25 0.7(5)
C4 C5 C31 C36 101.8(4)
C6 C5 C31 C36 -85.2(4)
C4 C5 C31 C32 -78.7(4)
C6 C5 C31 C32 94.3(4)
C36 C31 C32 C33 0.1(5)
C5 C31 C32 C33 -179.4(3)
C31 C32 C33 C34 1.3(6)
C32 C33 C34 C35 -1.5(7)
C33 C34 C35 C36 0.4(7)
C32 C31 C36 C35 -1.2(5)
C5 C31 C36 C35 178.2(3)
C34 C35 C36 C31 1.0(6)
C5 C6 C37 C38 -106.8(4)
C1 C6 C37 C38 72.6(4)
C5 C6 C37 C42 73.2(4)
C1 C6 C37 C42 -107.3(3)
C42 C37 C38 C39 -1.3(6)
C6 C37 C38 C39 178.7(4)
C37 C38 C39 C40 -0.3(7)
C38 C39 C40 C41 1.9(7)
C39 C40 C41 C42 -1.9(6)
C38 C37 C42 C41 1.3(5)
C6 C37 C42 C41 -178.7(3)
C40 C41 C42 C37 0.2(6)
C9 C8 C43 C44 -117.0(4)
C7 C8 C43 C44 67.0(4)
C9 C8 C43 C48 63.2(4)
C7 C8 C43 C48 -112.8(4)
C48 C43 C44 C45 1.6(5)
C8 C43 C44 C45 -178.2(3)
C43 C44 C45 C46 -0.7(6)
C44 C45 C46 C47 -0.1(6)
C45 C46 C47 C48 -0.1(6)
C46 C47 C48 C43 1.1(5)
C44 C43 C48 C47 -1.8(5)
C8 C43 C48 C47 178.0(3)
C8 C9 C49 C54 -108.1(4)
C10 C9 C49 C54 73.3(4)
C8 C9 C49 C50 71.6(5)
C10 C9 C49 C50 -107.1(4)
C54 C49 C50 C51 -1.0(6)
C9 C49 C50 C51 179.4(3)
C49 C50 C51 C52 0.4(7)
C50 C51 C52 C53 1.4(7)
C51 C52 C53 C54 -2.6(7)
C52 C53 C54 C49 2.0(6)
C50 C49 C54 C53 -0.3(5)
C9 C49 C54 C53 179.4(3)
C11 C10 C55 C56 -102.8(4)
C9 C10 C55 C56 76.5(4)
C11 C10 C55 C60 74.5(4)
C9 C10 C55 C60 -106.2(4)
C60 C55 C56 C57 0.8(6)
C10 C55 C56 C57 178.1(3)
C55 C56 C57 C58 -0.6(7)
C56 C57 C58 C59 0.9(7)
C57 C58 C59 C60 -1.3(7)
C56 C55 C60 C59 -1.3(5)
C10 C55 C60 C59 -178.6(3)
C58 C59 C60 C55 1.6(6)
C12 C11 C61 C66 68.9(5)
C10 C11 C61 C66 -106.3(4)
C12 C11 C61 C62 -113.8(4)
C10 C11 C61 C62 71.0(5)
C66 C61 C62 C63 -0.3(6)
C11 C61 C62 C63 -177.5(3)
C61 C62 C63 C64 -0.5(7)
C62 C63 C64 C65 0.9(8)
C63 C64 C65 C66 -0.5(8)
C64 C65 C66 C61 -0.3(7)
C62 C61 C66 C65 0.7(6)
C11 C61 C66 C65 178.1(4)
C11 C12 C67 C72 -126.3(3)
C7 C12 C67 C72 58.1(4)
C11 C12 C67 C68 55.7(4)
C7 C12 C67 C68 -119.9(3)
C72 C67 C68 C69 -1.0(5)
C12 C67 C68 C69 177.1(3)
C67 C68 C69 C70 0.2(5)
C68 C69 C70 C71 0.7(6)
C69 C70 C71 C72 -0.8(6)
C68 C67 C72 C71 0.8(5)
C12 C67 C72 C71 -177.1(3)
C70 C71 C72 C67 0.0(5)
